data_9007552
loop_
_publ_author_name
'Baur, W. H.'
'Rolin, J. L.'

_publ_section_title
;Salt hydrates. IX. The comparison of the crystal structure of magnesium
 sulfate pentahydrate with copper sulfate pentahydrate and magnesium chromate
 pentahydrate Locality: synthetic
;
_journal_issue 5
_journal_name_full 'Acta Crystallographica, Section B'
_journal_page_first 1448
_journal_page_last 1455
_journal_paper_doi 10.1107/S0567740872004443
_journal_volume 28
_journal_year 1972
_chemical_compound_source Synthetic
_chemical_formula_sum 'H10 Mg O9 S'
_chemical_name_mineral Pentahydrite
_space_group_IT_number 2
_symmetry_space_group_name_Hall '-P 1'
_symmetry_space_group_name_H-M 'P -1'
_cell_angle_alpha 81.12
_cell_angle_beta 109.82
_cell_angle_gamma 105.08
_cell_formula_units_Z 2
_cell_length_a 6.314
_cell_length_b 10.505
_cell_length_c 6.030
_cell_volume 362.347
_database_code_amcsd 0009436
_exptl_crystal_density_diffrn 1.929
_cod_depositor_comments
;
  Z value inserted to be consistent with given formula
                               Miguel.
;
_cod_original_formula_sum 'Mg S O9 H10'
_cod_database_code 9007552

loop_
_space_group_symop_operation_xyz
x,y,z
-x,-y,-z

loop_
_atom_site_aniso_label
_atom_site_aniso_U_11
_atom_site_aniso_U_22
_atom_site_aniso_U_33
_atom_site_aniso_U_12
_atom_site_aniso_U_13
_atom_site_aniso_U_23
Mg1 0.01579 0.00933 0.01265 -0.00148 -0.00365 -0.00058
Mg2 0.01155 0.00933 0.00989 0.00178 0.00365 -0.00058
S 0.01019 0.00881 0.00859 0.00089 0.00199 0.00000
O1 0.02123 0.01192 0.01687 -0.00297 0.00232 0.00435
O2 0.01409 0.01452 0.02076 -0.00059 -0.00315 -0.00406
O3 0.02140 0.02385 0.02076 0.01306 0.00597 -0.00232
O4 0.02292 0.01970 0.01200 -0.00356 0.00929 -0.00087
O5 0.03260 0.02022 0.03016 -0.00119 0.01892 -0.00928
O6 0.02530 0.01659 0.01930 -0.00237 0.00199 -0.00174
O7 0.02004 0.02696 0.01378 0.00386 0.00465 0.00464
O8 0.02004 0.03266 0.01687 0.01395 0.00365 -0.00174
O9 0.01919 0.02644 0.02887 0.00267 0.00581 0.00174

loop_
_atom_site_label
_atom_site_fract_x
_atom_site_fract_y
_atom_site_fract_z
_atom_site_U_iso_or_equiv
Mg1 0.00000 0.00000 0.00000 ?
Mg2 0.50000 0.50000 0.00000 ?
S 0.03710 0.28970 0.66240 ?
O1 0.94640 0.15090 0.73090 ?
O2 0.26800 0.33440 0.83310 ?
O3 0.88080 0.37110 0.66100 ?
O4 0.05900 0.29860 0.42560 ?
O5 0.82790 0.07680 0.16390 ?
O6 0.30860 0.11390 0.18480 ?
O7 0.47450 0.40420 0.31530 ?
O8 0.75670 0.40770 0.03180 ?
O9 0.45890 0.13240 0.66990 ?
H54 0.90800 0.14600 0.26000 0.03166
H59 0.72400 0.02300 0.23000 0.03166
H62 0.33100 0.19200 0.11700 0.02406
H69 0.33600 0.14800 0.32100 0.02406
H73 0.56200 0.40200 0.41100 0.02280
H74 0.35000 0.39200 0.34900 0.02280
H83 0.78600 0.38500 0.91900 0.02660
H84 0.84200 0.37400 0.17900 0.02660
H91 0.58500 0.11500 0.73300 0.02786
H92 0.43300 0.20100 0.70600 0.02786

loop_
_cod_related_entry_id
_cod_related_entry_database
_cod_related_entry_code
1 AMCSD 0009436
